data_4122626
loop_
_publ_author_name
'Lin, Tzu-Pin'
'Peters, Jonas C.'

_publ_section_title
;
 Boryl-metal bonds facilitate cobalt/nickel-catalyzed olefin
 hydrogenation.
;
_journal_issue 39
_journal_name_full 'Journal of the American Chemical Society'
_journal_page_first 13672
_journal_page_last 13683
_journal_paper_doi 10.1021/ja504667f
_journal_volume 136
_journal_year 2014
_chemical_formula_sum 'C24 H45 B N2 Ni P2'
_chemical_formula_weight 493.08
_chemical_name_common 7_(tBuPBP)NiH
_chemical_name_systematic
;
 ?
;
_space_group_crystal_system monoclinic
_space_group_IT_number 14
_space_group_name_Hall '-P 2ybc'
_space_group_name_H-M_alt 'P 1 21/c 1'
_symmetry_space_group_name_Hall '-P 2ybc'
_symmetry_space_group_name_H-M 'P 1 21/c 1'
_atom_sites_solution_hydrogens mixed
_audit_creation_method SHELXL-2013
_cell_angle_alpha 90
_cell_angle_beta 99.204(8)
_cell_angle_gamma 90
_cell_formula_units_Z 8
_cell_length_a 11.9309(17)
_cell_length_b 15.669(2)
_cell_length_c 29.546(4)
_cell_measurement_temperature 100(2)
_cell_volume 5452.4(13)
_computing_cell_refinement 'Bruker APEX'
_computing_data_collection 'Bruker APEX'
_computing_data_reduction 'Bruker APEX'
_computing_molecular_graphics 'Bruker SHELXTL'
_computing_publication_material 'Bruker SHELXTL'
_computing_structure_refinement 'SHELXL-2013 (Sheldrick, 2013)'
_computing_structure_solution 'SHELXL-2013 (Sheldrick, 2013)'
_diffrn_ambient_temperature 100(2)
_diffrn_measured_fraction_theta_full 1.000
_diffrn_measured_fraction_theta_max 0.997
_diffrn_measurement_device_type 'CCD area detector'
_diffrn_measurement_method 'phi and omega scans'
_diffrn_radiation_monochromator graphite
_diffrn_radiation_source 'fine-focus sealed tube'
_diffrn_radiation_type MoK\a
_diffrn_radiation_wavelength 0.71073
_diffrn_reflns_av_R_equivalents 0.0809
_diffrn_reflns_av_unetI/netI 0.0401
_diffrn_reflns_Laue_measured_fraction_full 1.000
_diffrn_reflns_Laue_measured_fraction_max 0.997
_diffrn_reflns_limit_h_max 18
_diffrn_reflns_limit_h_min -18
_diffrn_reflns_limit_k_max 24
_diffrn_reflns_limit_k_min -24
_diffrn_reflns_limit_l_max 46
_diffrn_reflns_limit_l_min -46
_diffrn_reflns_number 259393
_diffrn_reflns_point_group_measured_fraction_full 1.000
_diffrn_reflns_point_group_measured_fraction_max 0.997
_diffrn_reflns_theta_full 25.242
_diffrn_reflns_theta_max 34.438
_diffrn_reflns_theta_min 1.396
_exptl_absorpt_coefficient_mu 0.842
_exptl_absorpt_correction_T_max 0.951
_exptl_absorpt_correction_T_min 0.935
_exptl_absorpt_correction_type multi-scan
_exptl_absorpt_process_details sadabs
_exptl_crystal_colour yellow
_exptl_crystal_density_diffrn 1.201
_exptl_crystal_description block
_exptl_crystal_F_000 2128
_exptl_crystal_size_max 0.080
_exptl_crystal_size_mid 0.070
_exptl_crystal_size_min 0.060
_refine_diff_density_max 1.503
_refine_diff_density_min -0.678
_refine_diff_density_rms 0.084
_refine_ls_extinction_method none
_refine_ls_goodness_of_fit_ref 1.028
_refine_ls_hydrogen_treatment mixed
_refine_ls_matrix_type full
_refine_ls_number_parameters 549
_refine_ls_number_reflns 22917
_refine_ls_number_restraints 1
_refine_ls_restrained_S_all 1.029
_refine_ls_R_factor_all 0.0650
_refine_ls_R_factor_gt 0.0411
_refine_ls_shift/su_max 0.001
_refine_ls_shift/su_mean 0.000
_refine_ls_structure_factor_coef Fsqd
_refine_ls_weighting_details
;
 w=1/[\s^2^(Fo^2^)+(0.0435P)^2^+3.3915P]
 where P=(Fo^2^+2Fc^2^)/3
;
_refine_ls_weighting_scheme calc
_refine_ls_wR_factor_gt 0.0941
_refine_ls_wR_factor_ref 0.1047
_reflns_Friedel_coverage 0.000
_reflns_number_gt 17323
_reflns_number_total 22917
_reflns_threshold_expression 'I > 2\s(I)'
_cod_data_source_file ja504667f_si_002.cif
_cod_data_source_block mm
_cod_depositor_comments 'Adding full bibliography for 4122621--4122627.cif.'
_cod_original_cell_volume 5452.3(14)
_cod_database_code 4122626
_shelx_space_group_comment
;
The symmetry employed for this shelxl refinement is uniquely defined
by the following loop, which should always be used as a source of
symmetry information in preference to the above space-group names.
They are only intended as comments.
;
_shelx_estimated_absorpt_t_min 0.936
_shelx_estimated_absorpt_t_max 0.951
_shelxl_version_number 2013-2

loop_
_space_group_symop_operation_xyz
'x, y, z'
'-x, y+1/2, -z+1/2'
'-x, -y, -z'
'x, -y-1/2, z-1/2'

loop_
_atom_site_label
_atom_site_type_symbol
_atom_site_fract_x
_atom_site_fract_y
_atom_site_fract_z
_atom_site_U_iso_or_equiv
_atom_site_adp_type
_atom_site_occupancy
_atom_site_site_symmetry_order
_atom_site_calc_flag
_atom_site_refinement_flags_posn
_atom_site_refinement_flags_adp
H1 H 0.497(2) 0.2873(16) 0.1419(9) 0.053(8) Uiso 1 1 d . .
H2 H 0.0964(16) 0.1893(18) -0.2081(10) 0.064(9) Uiso 1 1 d D .
Ni1 Ni 0.37851(2) 0.28323(2) 0.12115(2) 0.01409(4) Uani 1 1 d . .
Ni2 Ni -0.02847(2) 0.19973(2) -0.19383(2) 0.01468(4) Uani 1 1 d D .
P3 P -0.12802(3) 0.20248(2) -0.26181(2) 0.01391(6) Uani 1 1 d . .
P4 P 0.01262(3) 0.19997(2) -0.12029(2) 0.01268(6) Uani 1 1 d . .
P1 P 0.33946(3) 0.41723(2) 0.11785(2) 0.01411(6) Uani 1 1 d . .
P2 P 0.35962(3) 0.14783(2) 0.11156(2) 0.01283(6) Uani 1 1 d . .
N3 N -0.28294(10) 0.21648(8) -0.20891(4) 0.0143(2) Uani 1 1 d . .
N4 N -0.20762(10) 0.20965(8) -0.13315(4) 0.0149(2) Uani 1 1 d . .
N2 N 0.15476(10) 0.20403(7) 0.08123(4) 0.0169(2) Uani 1 1 d . .
C25 C -0.37169(11) 0.21946(8) -0.18386(5) 0.0131(2) Uani 1 1 d . .
C26 C -0.32463(11) 0.21480(8) -0.13648(5) 0.0134(2) Uani 1 1 d . .
C45 C 0.09358(12) 0.10358(9) -0.09545(5) 0.0155(2) Uani 1 1 d . .
C17 C 0.39064(12) 0.08652(9) 0.16673(5) 0.0171(2) Uani 1 1 d . .
N1 N 0.14318(10) 0.34876(8) 0.08673(4) 0.0183(2) Uani 1 1 d . .
C2 C 0.04328(11) 0.22801(9) 0.06511(5) 0.0160(2) Uani 1 1 d . .
C41 C 0.07796(12) 0.30295(9) -0.09630(5) 0.0169(2) Uani 1 1 d . .
C9 C 0.37120(13) 0.47634(10) 0.17348(5) 0.0207(3) Uani 1 1 d . .
C1 C 0.03612(12) 0.31829(9) 0.06847(5) 0.0169(2) Uani 1 1 d . .
C37 C -0.12547(13) 0.09891(10) -0.29350(5) 0.0200(3) Uani 1 1 d . .
C32 C -0.12118(12) 0.19385(10) -0.09389(5) 0.0175(2) Uani 1 1 d . .
H32A H -0.1303 0.1369 -0.0805 0.021 Uiso 1 1 calc R U
H32B H -0.1221 0.2380 -0.0700 0.021 Uiso 1 1 calc R U
C33 C -0.10127(13) 0.29732(10) -0.29730(5) 0.0198(3) Uani 1 1 d . .
C7 C 0.18193(13) 0.43372(9) 0.09999(5) 0.0195(3) Uani 1 1 d . .
H7A H 0.1462 0.4552 0.1258 0.023 Uiso 1 1 calc R U
H7B H 0.1660 0.4740 0.0739 0.023 Uiso 1 1 calc R U
C8 C 0.20594(12) 0.12086(9) 0.08954(5) 0.0173(2) Uani 1 1 d . .
H8A H 0.1985 0.0869 0.0610 0.021 Uiso 1 1 calc R U
H8B H 0.1714 0.0889 0.1127 0.021 Uiso 1 1 calc R U
C21 C 0.43500(12) 0.10264(9) 0.06557(5) 0.0178(3) Uani 1 1 d . .
C27 C -0.39402(12) 0.21517(9) -0.10305(5) 0.0164(2) Uani 1 1 d . .
H27A H -0.3630 0.2118 -0.0714 0.020 Uiso 1 1 calc R U
C30 C -0.48797(12) 0.22554(9) -0.19775(5) 0.0179(3) Uani 1 1 d . .
H30A H -0.5194 0.2294 -0.2293 0.022 Uiso 1 1 calc R U
C43 C 0.10923(16) 0.30449(11) -0.04407(6) 0.0267(3) Uani 1 1 d . .
H43A H 0.1427 0.3599 -0.0343 0.040 Uiso 1 1 calc R U
H43B H 0.1643 0.2591 -0.0342 0.040 Uiso 1 1 calc R U
H43C H 0.0408 0.2954 -0.0302 0.040 Uiso 1 1 calc R U
C31 C -0.28343(12) 0.21576(11) -0.25778(5) 0.0196(3) Uani 1 1 d . .
H31A H -0.3137 0.2699 -0.2721 0.023 Uiso 1 1 calc R U
H31B H -0.3289 0.1676 -0.2726 0.023 Uiso 1 1 calc R U
C6 C -0.06554(13) 0.36032(11) 0.05353(5) 0.0218(3) Uani 1 1 d . .
H6A H -0.0707 0.4207 0.0556 0.026 Uiso 1 1 calc R U
B1 B 0.22160(14) 0.27865(10) 0.09532(6) 0.0163(3) Uani 1 1 d . .
C28 C -0.51158(13) 0.22063(10) -0.11761(6) 0.0230(3) Uani 1 1 d . .
H28A H -0.5609 0.2208 -0.0954 0.028 Uiso 1 1 calc R U
B2 B -0.17710(13) 0.20960(10) -0.17830(5) 0.0149(3) Uani 1 1 d . .
C29 C -0.55775(13) 0.22576(11) -0.16385(6) 0.0239(3) Uani 1 1 d . .
H29A H -0.6378 0.2295 -0.1726 0.029 Uiso 1 1 calc R U
C36 C -0.18464(15) 0.30725(12) -0.34234(5) 0.0266(3) Uani 1 1 d . .
H36A H -0.1648 0.3582 -0.3586 0.040 Uiso 1 1 calc R U
H36B H -0.2620 0.3131 -0.3356 0.040 Uiso 1 1 calc R U
H36C H -0.1802 0.2568 -0.3616 0.040 Uiso 1 1 calc R U
C46 C 0.21806(13) 0.10982(11) -0.10171(6) 0.0242(3) Uani 1 1 d . .
H46A H 0.2591 0.0592 -0.0885 0.036 Uiso 1 1 calc R U
H46B H 0.2521 0.1611 -0.0862 0.036 Uiso 1 1 calc R U
H46C H 0.2228 0.1132 -0.1345 0.036 Uiso 1 1 calc R U
C4 C -0.15356(13) 0.22327(11) 0.03216(5) 0.0237(3) Uani 1 1 d . .
H4A H -0.2193 0.1916 0.0198 0.028 Uiso 1 1 calc R U
C47 C 0.08693(14) 0.08510(10) -0.04486(5) 0.0210(3) Uani 1 1 d . .
H47A H 0.1316 0.0340 -0.0350 0.032 Uiso 1 1 calc R U
H47B H 0.0076 0.0756 -0.0413 0.032 Uiso 1 1 calc R U
H47C H 0.1173 0.1339 -0.0260 0.032 Uiso 1 1 calc R U
C44 C -0.01230(14) 0.37193(10) -0.11131(6) 0.0254(3) Uani 1 1 d . .
H44A H 0.0167 0.4277 -0.0998 0.038 Uiso 1 1 calc R U
H44B H -0.0815 0.3585 -0.0988 0.038 Uiso 1 1 calc R U
H44C H -0.0295 0.3736 -0.1449 0.038 Uiso 1 1 calc R U
C3 C -0.05140(12) 0.18012(10) 0.04694(5) 0.0188(3) Uani 1 1 d . .
H3A H -0.0469 0.1198 0.0446 0.023 Uiso 1 1 calc R U
C5 C -0.16028(13) 0.31134(12) 0.03528(5) 0.0256(3) Uani 1 1 d . .
H5A H -0.2305 0.3390 0.0248 0.031 Uiso 1 1 calc R U
C40 C -0.20380(16) 0.09564(12) -0.34012(5) 0.0277(3) Uani 1 1 d . .
H40A H -0.1972 0.0397 -0.3543 0.041 Uiso 1 1 calc R U
H40B H -0.1816 0.1403 -0.3602 0.041 Uiso 1 1 calc R U
H40C H -0.2825 0.1049 -0.3357 0.041 Uiso 1 1 calc R U
C35 C -0.1134(2) 0.37425(12) -0.26615(7) 0.0411(5) Uani 1 1 d . .
H35A H -0.1010 0.4271 -0.2824 0.062 Uiso 1 1 calc R U
H35B H -0.0570 0.3700 -0.2382 0.062 Uiso 1 1 calc R U
H35C H -0.1898 0.3747 -0.2580 0.062 Uiso 1 1 calc R U
C11 C 0.50036(16) 0.48910(14) 0.18624(7) 0.0363(4) Uani 1 1 d . .
H11A H 0.5170 0.5203 0.2153 0.054 Uiso 1 1 calc R U
H11B H 0.5283 0.5218 0.1621 0.054 Uiso 1 1 calc R U
H11C H 0.5380 0.4333 0.1895 0.054 Uiso 1 1 calc R U
C42 C 0.18180(14) 0.32448(11) -0.11847(7) 0.0280(3) Uani 1 1 d . .
H42A H 0.2153 0.3781 -0.1057 0.042 Uiso 1 1 calc R U
H42B H 0.1587 0.3306 -0.1517 0.042 Uiso 1 1 calc R U
H42C H 0.2379 0.2785 -0.1123 0.042 Uiso 1 1 calc R U
C13 C 0.40160(15) 0.46973(10) 0.07046(6) 0.0252(3) Uani 1 1 d . .
C24 C 0.38959(17) 0.15407(12) 0.02225(6) 0.0298(4) Uani 1 1 d . .
H24A H 0.4252 0.1336 -0.0034 0.045 Uiso 1 1 calc R U
H24B H 0.4075 0.2146 0.0277 0.045 Uiso 1 1 calc R U
H24C H 0.3071 0.1468 0.0148 0.045 Uiso 1 1 calc R U
C10 C 0.31289(17) 0.56309(11) 0.17450(6) 0.0317(4) Uani 1 1 d . .
H10A H 0.3350 0.5893 0.2047 0.048 Uiso 1 1 calc R U
H10B H 0.2303 0.5553 0.1685 0.048 Uiso 1 1 calc R U
H10C H 0.3360 0.6002 0.1509 0.048 Uiso 1 1 calc R U
C12 C 0.33095(18) 0.41723(12) 0.20860(6) 0.0319(4) Uani 1 1 d . .
H12A H 0.3451 0.4442 0.2389 0.048 Uiso 1 1 calc R U
H12B H 0.3725 0.3631 0.2096 0.048 Uiso 1 1 calc R U
H12C H 0.2495 0.4064 0.1999 0.048 Uiso 1 1 calc R U
C48 C 0.03822(15) 0.02940(10) -0.12511(6) 0.0254(3) Uani 1 1 d . .
H48A H 0.0756 -0.0243 -0.1145 0.038 Uiso 1 1 calc R U
H48B H 0.0464 0.0391 -0.1572 0.038 Uiso 1 1 calc R U
H48C H -0.0426 0.0261 -0.1226 0.038 Uiso 1 1 calc R U
C23 C 0.41365(19) 0.00787(11) 0.05618(7) 0.0342(4) Uani 1 1 d . .
H23A H 0.4553 -0.0107 0.0319 0.051 Uiso 1 1 calc R U
H23B H 0.3322 -0.0018 0.0464 0.051 Uiso 1 1 calc R U
H23C H 0.4397 -0.0248 0.0842 0.051 Uiso 1 1 calc R U
C20 C 0.35425(17) -0.00660(10) 0.16456(6) 0.0293(4) Uani 1 1 d . .
H20A H 0.3741 -0.0325 0.1950 0.044 Uiso 1 1 calc R U
H20B H 0.3932 -0.0371 0.1426 0.044 Uiso 1 1 calc R U
H20C H 0.2720 -0.0102 0.1547 0.044 Uiso 1 1 calc R U
C18 C 0.32703(18) 0.13518(11) 0.19970(6) 0.0320(4) Uani 1 1 d . .
H18A H 0.3391 0.1069 0.2297 0.048 Uiso 1 1 calc R U
H18B H 0.2457 0.1360 0.1874 0.048 Uiso 1 1 calc R U
H18C H 0.3556 0.1939 0.2031 0.048 Uiso 1 1 calc R U
C19 C 0.51824(16) 0.09074(16) 0.18520(7) 0.0402(5) Uani 1 1 d . .
H19A H 0.5345 0.0586 0.2140 0.060 Uiso 1 1 calc R U
H19B H 0.5410 0.1504 0.1908 0.060 Uiso 1 1 calc R U
H19C H 0.5608 0.0659 0.1627 0.060 Uiso 1 1 calc R U
C39 C -0.16389(19) 0.03148(11) -0.26168(6) 0.0339(4) Uani 1 1 d . .
H39A H -0.1646 -0.0248 -0.2762 0.051 Uiso 1 1 calc R U
H39B H -0.2404 0.0453 -0.2559 0.051 Uiso 1 1 calc R U
H39C H -0.1113 0.0308 -0.2326 0.051 Uiso 1 1 calc R U
C14 C 0.3839(2) 0.56588(11) 0.06656(7) 0.0358(4) Uani 1 1 d . .
H14A H 0.4183 0.5877 0.0409 0.054 Uiso 1 1 calc R U
H14B H 0.4197 0.5933 0.0950 0.054 Uiso 1 1 calc R U
H14C H 0.3024 0.5785 0.0613 0.054 Uiso 1 1 calc R U
C34 C 0.01970(15) 0.29606(14) -0.30777(8) 0.0383(5) Uani 1 1 d . .
H34A H 0.0319 0.3460 -0.3263 0.057 Uiso 1 1 calc R U
H34B H 0.0316 0.2439 -0.3247 0.057 Uiso 1 1 calc R U
H34C H 0.0735 0.2974 -0.2790 0.057 Uiso 1 1 calc R U
C22 C 0.56247(15) 0.12008(16) 0.07702(7) 0.0374(5) Uani 1 1 d . .
H22A H 0.6008 0.0961 0.0529 0.056 Uiso 1 1 calc R U
H22B H 0.5928 0.0935 0.1065 0.056 Uiso 1 1 calc R U
H22C H 0.5756 0.1818 0.0790 0.056 Uiso 1 1 calc R U
C38 C -0.00377(16) 0.07827(13) -0.30008(8) 0.0364(4) Uani 1 1 d . .
H38A H -0.0028 0.0242 -0.3167 0.055 Uiso 1 1 calc R U
H38B H 0.0445 0.0734 -0.2701 0.055 Uiso 1 1 calc R U
H38C H 0.0250 0.1240 -0.3177 0.055 Uiso 1 1 calc R U
C16 C 0.3415(2) 0.42764(13) 0.02592(6) 0.0409(5) Uani 1 1 d . .
H16A H 0.3701 0.4527 -0.0004 0.061 Uiso 1 1 calc R U
H16B H 0.2595 0.4374 0.0228 0.061 Uiso 1 1 calc R U
H16C H 0.3568 0.3662 0.0270 0.061 Uiso 1 1 calc R U
C15 C 0.52774(18) 0.44701(15) 0.07552(8) 0.0433(5) Uani 1 1 d . .
H15A H 0.5608 0.4741 0.0508 0.065 Uiso 1 1 calc R U
H15B H 0.5362 0.3849 0.0738 0.065 Uiso 1 1 calc R U
H15C H 0.5670 0.4675 0.1052 0.065 Uiso 1 1 calc R U

loop_
_atom_site_aniso_label
_atom_site_aniso_U_11
_atom_site_aniso_U_22
_atom_site_aniso_U_33
_atom_site_aniso_U_23
_atom_site_aniso_U_13
_atom_site_aniso_U_12
Ni1 0.01226(8) 0.00946(7) 0.01966(8) -0.00031(6) -0.00015(6) -0.00056(6)
Ni2 0.00985(7) 0.02387(9) 0.01048(7) 0.00133(6) 0.00217(6) 0.00106(6)
P3 0.01269(14) 0.01868(16) 0.01045(13) 0.00086(12) 0.00216(11) -0.00006(12)
P4 0.01018(14) 0.01675(15) 0.01099(13) 0.00098(11) 0.00134(11) 0.00078(11)
P1 0.01682(16) 0.00994(14) 0.01463(15) 0.00004(11) -0.00034(12) -0.00006(11)
P2 0.01301(14) 0.00977(14) 0.01532(14) -0.00024(11) 0.00107(11) -0.00026(11)
N3 0.0111(5) 0.0189(5) 0.0131(5) -0.0002(4) 0.0022(4) 0.0003(4)
N4 0.0101(5) 0.0226(6) 0.0125(5) 0.0000(4) 0.0030(4) 0.0008(4)
N2 0.0134(5) 0.0137(5) 0.0223(6) -0.0001(4) -0.0009(4) -0.0008(4)
C25 0.0116(5) 0.0117(5) 0.0162(6) -0.0007(4) 0.0030(4) -0.0005(4)
C26 0.0111(5) 0.0131(5) 0.0163(5) -0.0006(4) 0.0036(4) -0.0006(4)
C45 0.0152(6) 0.0159(6) 0.0154(6) 0.0014(5) 0.0022(5) 0.0015(5)
C17 0.0185(6) 0.0159(6) 0.0166(6) 0.0021(5) 0.0019(5) -0.0015(5)
N1 0.0155(5) 0.0140(5) 0.0233(6) -0.0018(4) -0.0033(4) 0.0016(4)
C2 0.0128(6) 0.0203(6) 0.0147(6) 0.0005(5) 0.0012(4) -0.0003(5)
C41 0.0176(6) 0.0150(6) 0.0174(6) 0.0008(5) 0.0007(5) 0.0016(5)
C9 0.0216(7) 0.0198(7) 0.0189(6) -0.0050(5) -0.0023(5) 0.0055(5)
C1 0.0144(6) 0.0206(6) 0.0148(6) -0.0010(5) -0.0004(5) 0.0011(5)
C37 0.0229(7) 0.0191(6) 0.0184(6) -0.0013(5) 0.0047(5) 0.0006(5)
C32 0.0141(6) 0.0261(7) 0.0126(5) 0.0011(5) 0.0032(4) 0.0008(5)
C33 0.0210(7) 0.0211(7) 0.0167(6) 0.0032(5) 0.0008(5) -0.0044(5)
C7 0.0188(6) 0.0139(6) 0.0235(7) 0.0002(5) -0.0036(5) 0.0035(5)
C8 0.0153(6) 0.0128(6) 0.0228(6) -0.0005(5) 0.0000(5) -0.0021(4)
C21 0.0190(6) 0.0179(6) 0.0165(6) -0.0011(5) 0.0029(5) 0.0011(5)
C27 0.0155(6) 0.0164(6) 0.0189(6) 0.0001(5) 0.0075(5) -0.0006(5)
C30 0.0120(6) 0.0195(6) 0.0217(6) 0.0006(5) 0.0008(5) 0.0005(5)
C43 0.0330(9) 0.0233(7) 0.0205(7) -0.0029(6) -0.0056(6) -0.0030(6)
C31 0.0139(6) 0.0321(8) 0.0123(6) 0.0008(5) 0.0011(4) 0.0011(5)
C6 0.0186(6) 0.0278(7) 0.0177(6) -0.0008(5) -0.0012(5) 0.0057(6)
B1 0.0162(7) 0.0139(6) 0.0182(7) -0.0001(5) 0.0006(5) 0.0002(5)
C28 0.0157(6) 0.0271(7) 0.0284(8) -0.0002(6) 0.0102(6) 0.0002(5)
B2 0.0124(6) 0.0197(7) 0.0128(6) 0.0002(5) 0.0021(5) 0.0007(5)
C29 0.0115(6) 0.0309(8) 0.0298(8) 0.0001(6) 0.0048(5) 0.0003(5)
C36 0.0270(8) 0.0333(8) 0.0183(7) 0.0095(6) -0.0001(6) -0.0038(6)
C46 0.0186(7) 0.0266(8) 0.0282(8) 0.0071(6) 0.0061(6) 0.0076(6)
C4 0.0154(6) 0.0375(9) 0.0170(6) -0.0013(6) -0.0006(5) -0.0038(6)
C47 0.0241(7) 0.0214(7) 0.0172(6) 0.0048(5) 0.0019(5) 0.0032(5)
C44 0.0270(8) 0.0188(7) 0.0289(8) 0.0006(6) 0.0004(6) 0.0075(6)
C3 0.0151(6) 0.0255(7) 0.0153(6) -0.0007(5) 0.0011(5) -0.0048(5)
C5 0.0146(6) 0.0402(9) 0.0204(7) 0.0001(6) -0.0022(5) 0.0053(6)
C40 0.0356(9) 0.0296(8) 0.0178(7) -0.0068(6) 0.0042(6) -0.0019(7)
C35 0.0752(16) 0.0201(8) 0.0265(9) 0.0003(7) 0.0039(9) -0.0043(9)
C11 0.0260(8) 0.0436(11) 0.0361(10) -0.0188(8) -0.0046(7) 0.0020(8)
C42 0.0234(8) 0.0215(7) 0.0407(10) 0.0024(7) 0.0098(7) -0.0042(6)
C13 0.0332(8) 0.0209(7) 0.0215(7) 0.0056(6) 0.0042(6) -0.0042(6)
C24 0.0426(10) 0.0298(9) 0.0174(7) 0.0021(6) 0.0061(7) 0.0073(7)
C10 0.0425(10) 0.0190(7) 0.0304(8) -0.0099(6) -0.0040(7) 0.0076(7)
C12 0.0437(10) 0.0322(9) 0.0203(7) 0.0006(6) 0.0069(7) 0.0087(8)
C48 0.0349(9) 0.0173(7) 0.0239(7) -0.0023(6) 0.0043(6) -0.0029(6)
C23 0.0519(12) 0.0185(7) 0.0374(10) -0.0072(7) 0.0232(9) 0.0006(7)
C20 0.0463(10) 0.0135(6) 0.0271(8) 0.0040(6) 0.0030(7) -0.0017(6)
C18 0.0528(12) 0.0230(8) 0.0243(8) 0.0033(6) 0.0183(8) 0.0065(7)
C19 0.0251(8) 0.0623(14) 0.0296(9) 0.0242(9) -0.0068(7) -0.0117(9)
C39 0.0539(12) 0.0218(8) 0.0255(8) 0.0019(6) 0.0053(8) -0.0089(8)
C14 0.0558(12) 0.0184(7) 0.0331(9) 0.0082(7) 0.0068(8) -0.0058(8)
C34 0.0220(8) 0.0468(11) 0.0461(11) 0.0245(9) 0.0058(8) -0.0070(7)
C22 0.0186(7) 0.0648(14) 0.0305(9) -0.0169(9) 0.0087(7) -0.0007(8)
C38 0.0291(9) 0.0337(10) 0.0475(11) -0.0121(8) 0.0093(8) 0.0092(7)
C16 0.0700(15) 0.0338(10) 0.0203(8) 0.0011(7) 0.0114(9) -0.0112(10)
C15 0.0400(11) 0.0482(12) 0.0464(12) 0.0184(10) 0.0214(9) 0.0011(9)

loop_
_atom_type_symbol
_atom_type_description
_atom_type_scat_dispersion_real
_atom_type_scat_dispersion_imag
_atom_type_scat_source
C C 0.0033 0.0016 'International Tables Vol C Tables 4.2.6.8 and 6.1.1.4'
H H 0.0000 0.0000 'International Tables Vol C Tables 4.2.6.8 and 6.1.1.4'
B B 0.0013 0.0007 'International Tables Vol C Tables 4.2.6.8 and 6.1.1.4'
N N 0.0061 0.0033 'International Tables Vol C Tables 4.2.6.8 and 6.1.1.4'
P P 0.1023 0.0942 'International Tables Vol C Tables 4.2.6.8 and 6.1.1.4'
Ni Ni 0.3393 1.1124 'International Tables Vol C Tables 4.2.6.8 and 6.1.1.4'

loop_
_geom_angle_atom_site_label_1
_geom_angle_atom_site_label_2
_geom_angle_atom_site_label_3
_geom_angle
B1 Ni1 P2 80.47(5)
B1 Ni1 P1 80.02(5)
P2 Ni1 P1 160.321(17)
B1 Ni1 H1 178.7(11)
P2 Ni1 H1 100.0(10)
P1 Ni1 H1 99.6(10)
B2 Ni2 P4 80.05(5)
B2 Ni2 P3 80.11(5)
P4 Ni2 P3 160.164(16)
B2 Ni2 H2 178.4(11)
P4 Ni2 H2 101.1(10)
P3 Ni2 H2 98.7(10)
C33 P3 C37 112.87(7)
C33 P3 C31 101.81(7)
C37 P3 C31 102.79(7)
C33 P3 Ni2 114.68(5)
C37 P3 Ni2 113.30(5)
C31 P3 Ni2 110.01(5)
C45 P4 C41 112.74(6)
C45 P4 C32 102.34(6)
C41 P4 C32 102.40(7)
C45 P4 Ni2 114.43(5)
C41 P4 Ni2 113.34(5)
C32 P4 Ni2 110.26(5)
C9 P1 C13 112.94(8)
C9 P1 C7 103.32(7)
C13 P1 C7 103.07(8)
C9 P1 Ni1 115.56(5)
C13 P1 Ni1 110.71(6)
C7 P1 Ni1 110.21(5)
C17 P2 C21 112.55(7)
C17 P2 C8 103.28(6)
C21 P2 C8 102.49(7)
C17 P2 Ni1 112.89(5)
C21 P2 Ni1 114.49(5)
C8 P2 Ni1 109.96(5)
C25 N3 B2 109.66(11)
C25 N3 C31 130.78(12)
B2 N3 C31 119.50(11)
C26 N4 B2 109.62(11)
C26 N4 C32 130.43(11)
B2 N4 C32 119.37(11)
C2 N2 B1 109.57(12)
C2 N2 C8 131.11(12)
B1 N2 C8 118.99(12)
C30 C25 N3 131.17(13)
C30 C25 C26 120.87(12)
N3 C25 C26 107.96(11)
N4 C26 C27 131.23(13)
N4 C26 C25 107.87(11)
C27 C26 C25 120.90(12)
C46 C45 C47 109.39(12)
C46 C45 C48 108.42(13)
C47 C45 C48 109.10(12)
C46 C45 P4 110.49(10)
C47 C45 P4 115.36(10)
C48 C45 P4 103.75(10)
C20 C17 C18 109.73(13)
C20 C17 C19 108.46(15)
C18 C17 C19 108.49(15)
C20 C17 P2 116.04(11)
C18 C17 P2 104.40(10)
C19 C17 P2 109.47(10)
C1 N1 B1 109.73(12)
C1 N1 C7 131.10(12)
B1 N1 C7 119.04(12)
C3 C2 N2 131.28(14)
C3 C2 C1 120.66(13)
N2 C2 C1 108.04(12)
C42 C41 C43 110.20(14)
C42 C41 C44 107.40(13)
C43 C41 C44 109.03(13)
C42 C41 P4 110.08(10)
C43 C41 P4 114.42(10)
C44 C41 P4 105.37(10)
C12 C9 C10 109.43(14)
C12 C9 C11 108.91(15)
C10 C9 C11 108.68(14)
C12 C9 P1 104.81(11)
C10 C9 P1 115.37(11)
C11 C9 P1 109.47(11)
C6 C1 N1 131.49(14)
C6 C1 C2 120.59(13)
N1 C1 C2 107.90(12)
C38 C37 C39 108.38(15)
C38 C37 C40 109.43(14)
C39 C37 C40 109.16(14)
C38 C37 P3 109.74(12)
C39 C37 P3 105.06(11)
C40 C37 P3 114.83(11)
N4 C32 P4 101.65(9)
N4 C32 H32A 111.4
P4 C32 H32A 111.4
N4 C32 H32B 111.4
P4 C32 H32B 111.4
H32A C32 H32B 109.3
C34 C33 C36 109.19(14)
C34 C33 C35 108.32(16)
C36 C33 C35 109.22(15)
C34 C33 P3 110.78(11)
C36 C33 P3 114.83(11)
C35 C33 P3 104.23(11)
N1 C7 P1 102.19(9)
N1 C7 H7A 111.3
P1 C7 H7A 111.3
N1 C7 H7B 111.3
P1 C7 H7B 111.3
H7A C7 H7B 109.2
N2 C8 P2 102.54(9)
N2 C8 H8A 111.3
P2 C8 H8A 111.3
N2 C8 H8B 111.3
P2 C8 H8B 111.3
H8A C8 H8B 109.2
C23 C21 C22 110.23(15)
C23 C21 C24 109.45(14)
C22 C21 C24 107.25(15)
C23 C21 P2 114.34(11)
C22 C21 P2 110.24(11)
C24 C21 P2 104.97(10)
C26 C27 C28 117.62(14)
C26 C27 H27A 121.2
C28 C27 H27A 121.2
C25 C30 C29 118.02(14)
C25 C30 H30A 121.0
C29 C30 H30A 121.0
C41 C43 H43A 109.5
C41 C43 H43B 109.5
H43A C43 H43B 109.5
C41 C43 H43C 109.5
H43A C43 H43C 109.5
H43B C43 H43C 109.5
N3 C31 P3 102.54(9)
N3 C31 H31A 111.3
P3 C31 H31A 111.3
N3 C31 H31B 111.3
P3 C31 H31B 111.3
H31A C31 H31B 109.2
C1 C6 C5 118.20(15)
C1 C6 H6A 120.9
C5 C6 H6A 120.9
N2 B1 N1 104.75(12)
N2 B1 Ni1 127.57(11)
N1 B1 Ni1 127.66(11)
C29 C28 C27 121.62(14)
C29 C28 H28A 119.2
C27 C28 H28A 119.2
N3 B2 N4 104.88(12)
N3 B2 Ni2 127.79(11)
N4 B2 Ni2 127.32(11)
C28 C29 C30 120.97(14)
C28 C29 H29A 119.5
C30 C29 H29A 119.5
C33 C36 H36A 109.5
C33 C36 H36B 109.5
H36A C36 H36B 109.5
C33 C36 H36C 109.5
H36A C36 H36C 109.5
H36B C36 H36C 109.5
C45 C46 H46A 109.5
C45 C46 H46B 109.5
H46A C46 H46B 109.5
C45 C46 H46C 109.5
H46A C46 H46C 109.5
H46B C46 H46C 109.5
C5 C4 C3 121.08(15)
C5 C4 H4A 119.5
C3 C4 H4A 119.5
C45 C47 H47A 109.5
C45 C47 H47B 109.5
H47A C47 H47B 109.5
C45 C47 H47C 109.5
H47A C47 H47C 109.5
H47B C47 H47C 109.5
C41 C44 H44A 109.5
C41 C44 H44B 109.5
H44A C44 H44B 109.5
C41 C44 H44C 109.5
H44A C44 H44C 109.5
H44B C44 H44C 109.5
C2 C3 C4 118.19(15)
C2 C3 H3A 120.9
C4 C3 H3A 120.9
C4 C5 C6 121.29(15)
C4 C5 H5A 119.4
C6 C5 H5A 119.4
C37 C40 H40A 109.5
C37 C40 H40B 109.5
H40A C40 H40B 109.5
C37 C40 H40C 109.5
H40A C40 H40C 109.5
H40B C40 H40C 109.5
C33 C35 H35A 109.5
C33 C35 H35B 109.5
H35A C35 H35B 109.5
C33 C35 H35C 109.5
H35A C35 H35C 109.5
H35B C35 H35C 109.5
C9 C11 H11A 109.5
C9 C11 H11B 109.5
H11A C11 H11B 109.5
C9 C11 H11C 109.5
H11A C11 H11C 109.5
H11B C11 H11C 109.5
C41 C42 H42A 109.5
C41 C42 H42B 109.5
H42A C42 H42B 109.5
C41 C42 H42C 109.5
H42A C42 H42C 109.5
H42B C42 H42C 109.5
C14 C13 C15 111.07(16)
C14 C13 C16 108.57(15)
C15 C13 C16 107.42(17)
C14 C13 P1 115.08(13)
C15 C13 P1 108.97(12)
C16 C13 P1 105.32(12)
C21 C24 H24A 109.5
C21 C24 H24B 109.5
H24A C24 H24B 109.5
C21 C24 H24C 109.5
H24A C24 H24C 109.5
H24B C24 H24C 109.5
C9 C10 H10A 109.5
C9 C10 H10B 109.5
H10A C10 H10B 109.5
C9 C10 H10C 109.5
H10A C10 H10C 109.5
H10B C10 H10C 109.5
C9 C12 H12A 109.5
C9 C12 H12B 109.5
H12A C12 H12B 109.5
C9 C12 H12C 109.5
H12A C12 H12C 109.5
H12B C12 H12C 109.5
C45 C48 H48A 109.5
C45 C48 H48B 109.5
H48A C48 H48B 109.5
C45 C48 H48C 109.5
H48A C48 H48C 109.5
H48B C48 H48C 109.5
C21 C23 H23A 109.5
C21 C23 H23B 109.5
H23A C23 H23B 109.5
C21 C23 H23C 109.5
H23A C23 H23C 109.5
H23B C23 H23C 109.5
C17 C20 H20A 109.5
C17 C20 H20B 109.5
H20A C20 H20B 109.5
C17 C20 H20C 109.5
H20A C20 H20C 109.5
H20B C20 H20C 109.5
C17 C18 H18A 109.5
C17 C18 H18B 109.5
H18A C18 H18B 109.5
C17 C18 H18C 109.5
H18A C18 H18C 109.5
H18B C18 H18C 109.5
C17 C19 H19A 109.5
C17 C19 H19B 109.5
H19A C19 H19B 109.5
C17 C19 H19C 109.5
H19A C19 H19C 109.5
H19B C19 H19C 109.5
C37 C39 H39A 109.5
C37 C39 H39B 109.5
H39A C39 H39B 109.5
C37 C39 H39C 109.5
H39A C39 H39C 109.5
H39B C39 H39C 109.5
C13 C14 H14A 109.5
C13 C14 H14B 109.5
H14A C14 H14B 109.5
C13 C14 H14C 109.5
H14A C14 H14C 109.5
H14B C14 H14C 109.5
C33 C34 H34A 109.5
C33 C34 H34B 109.5
H34A C34 H34B 109.5
C33 C34 H34C 109.5
H34A C34 H34C 109.5
H34B C34 H34C 109.5
C21 C22 H22A 109.5
C21 C22 H22B 109.5
H22A C22 H22B 109.5
C21 C22 H22C 109.5
H22A C22 H22C 109.5
H22B C22 H22C 109.5
C37 C38 H38A 109.5
C37 C38 H38B 109.5
H38A C38 H38B 109.5
C37 C38 H38C 109.5
H38A C38 H38C 109.5
H38B C38 H38C 109.5
C13 C16 H16A 109.5
C13 C16 H16B 109.5
H16A C16 H16B 109.5
C13 C16 H16C 109.5
H16A C16 H16C 109.5
H16B C16 H16C 109.5
C13 C15 H15A 109.5
C13 C15 H15B 109.5
H15A C15 H15B 109.5
C13 C15 H15C 109.5
H15A C15 H15C 109.5
H15B C15 H15C 109.5

loop_
_geom_bond_atom_site_label_1
_geom_bond_atom_site_label_2
_geom_bond_distance
Ni1 B1 1.9065(16)
Ni1 P2 2.1474(5)
Ni1 P1 2.1495(5)
Ni1 H1 1.45(3)
Ni2 B2 1.9077(15)
Ni2 P4 2.1494(5)
Ni2 P3 2.1644(5)
Ni2 H2 1.620(17)
P3 C33 1.8753(15)
P3 C37 1.8762(15)
P3 C31 1.8884(15)
P4 C45 1.8778(14)
P4 C41 1.8806(15)
P4 C32 1.8879(14)
P1 C9 1.8718(15)
P1 C13 1.8758(16)
P1 C7 1.8869(15)
P2 C17 1.8774(14)
P2 C21 1.8835(15)
P2 C8 1.8927(14)
N3 C25 1.3863(17)
N3 B2 1.4348(19)
N3 C31 1.4432(18)
N4 C26 1.3860(17)
N4 B2 1.4380(19)
N4 C32 1.4448(18)
N2 C2 1.3908(18)
N2 B1 1.4388(19)
N2 C8 1.4434(18)
C25 C30 1.3857(19)
C25 C26 1.4244(19)
C26 C27 1.3865(19)
C45 C46 1.529(2)
C45 C47 1.537(2)
C45 C48 1.540(2)
C17 C20 1.521(2)
C17 C18 1.530(2)
C17 C19 1.534(2)
N1 C1 1.3892(18)
N1 B1 1.439(2)
N1 C7 1.4427(19)
C2 C3 1.390(2)
C2 C1 1.422(2)
C41 C42 1.529(2)
C41 C43 1.529(2)
C41 C44 1.540(2)
C9 C12 1.525(2)
C9 C10 1.529(2)
C9 C11 1.540(2)
C1 C6 1.389(2)
C37 C38 1.530(2)
C37 C39 1.532(2)
C37 C40 1.537(2)
C32 H32A 0.9900
C32 H32B 0.9900
C33 C34 1.524(2)
C33 C36 1.536(2)
C33 C35 1.538(2)
C7 H7A 0.9900
C7 H7B 0.9900
C8 H8A 0.9900
C8 H8B 0.9900
C21 C23 1.525(2)
C21 C22 1.529(2)
C21 C24 1.536(2)
C27 C28 1.402(2)
C27 H27A 0.9500
C30 C29 1.401(2)
C30 H30A 0.9500
C43 H43A 0.9800
C43 H43B 0.9800
C43 H43C 0.9800
C31 H31A 0.9900
C31 H31B 0.9900
C6 C5 1.401(2)
C6 H6A 0.9500
C28 C29 1.391(2)
C28 H28A 0.9500
C29 H29A 0.9500
C36 H36A 0.9800
C36 H36B 0.9800
C36 H36C 0.9800
C46 H46A 0.9800
C46 H46B 0.9800
C46 H46C 0.9800
C4 C5 1.386(3)
C4 C3 1.401(2)
C4 H4A 0.9500
C47 H47A 0.9800
C47 H47B 0.9800
C47 H47C 0.9800
C44 H44A 0.9800
C44 H44B 0.9800
C44 H44C 0.9800
C3 H3A 0.9500
C5 H5A 0.9500
C40 H40A 0.9800
C40 H40B 0.9800
C40 H40C 0.9800
C35 H35A 0.9800
C35 H35B 0.9800
C35 H35C 0.9800
C11 H11A 0.9800
C11 H11B 0.9800
C11 H11C 0.9800
C42 H42A 0.9800
C42 H42B 0.9800
C42 H42C 0.9800
C13 C14 1.523(2)
C13 C15 1.530(3)
C13 C16 1.542(3)
C24 H24A 0.9800
C24 H24B 0.9800
C24 H24C 0.9800
C10 H10A 0.9800
C10 H10B 0.9800
C10 H10C 0.9800
C12 H12A 0.9800
C12 H12B 0.9800
C12 H12C 0.9800
C48 H48A 0.9800
C48 H48B 0.9800
C48 H48C 0.9800
C23 H23A 0.9800
C23 H23B 0.9800
C23 H23C 0.9800
C20 H20A 0.9800
C20 H20B 0.9800
C20 H20C 0.9800
C18 H18A 0.9800
C18 H18B 0.9800
C18 H18C 0.9800
C19 H19A 0.9800
C19 H19B 0.9800
C19 H19C 0.9800
C39 H39A 0.9800
C39 H39B 0.9800
C39 H39C 0.9800
C14 H14A 0.9800
C14 H14B 0.9800
C14 H14C 0.9800
C34 H34A 0.9800
C34 H34B 0.9800
C34 H34C 0.9800
C22 H22A 0.9800
C22 H22B 0.9800
C22 H22C 0.9800
C38 H38A 0.9800
C38 H38B 0.9800
C38 H38C 0.9800
C16 H16A 0.9800
C16 H16B 0.9800
C16 H16C 0.9800
C15 H15A 0.9800
C15 H15B 0.9800
C15 H15C 0.9800

loop_
_geom_torsion_atom_site_label_1
_geom_torsion_atom_site_label_2
_geom_torsion_atom_site_label_3
_geom_torsion_atom_site_label_4
_geom_torsion
B2 N3 C25 C30 -179.66(14)
C31 N3 C25 C30 -2.5(2)
B2 N3 C25 C26 0.17(15)
C31 N3 C25 C26 177.36(14)
B2 N4 C26 C27 178.54(14)
C32 N4 C26 C27 7.5(2)
B2 N4 C26 C25 -0.86(15)
C32 N4 C26 C25 -171.89(14)
C30 C25 C26 N4 -179.72(12)
N3 C25 C26 N4 0.43(15)
C30 C25 C26 C27 0.8(2)
N3 C25 C26 C27 -179.05(12)
C41 P4 C45 C46 -54.90(12)
C32 P4 C45 C46 -164.18(11)
Ni2 P4 C45 C46 76.57(11)
C41 P4 C45 C47 69.81(12)
C32 P4 C45 C47 -39.46(12)
Ni2 P4 C45 C47 -158.72(9)
C41 P4 C45 C48 -170.93(9)
C32 P4 C45 C48 79.80(11)
Ni2 P4 C45 C48 -39.46(10)
C21 P2 C17 C20 -61.69(14)
C8 P2 C17 C20 48.10(13)
Ni1 P2 C17 C20 166.81(11)
C21 P2 C17 C18 177.42(11)
C8 P2 C17 C18 -72.79(12)
Ni1 P2 C17 C18 45.93(12)
C21 P2 C17 C19 61.44(14)
C8 P2 C17 C19 171.24(13)
Ni1 P2 C17 C19 -70.05(13)
B1 N2 C2 C3 178.31(15)
C8 N2 C2 C3 -8.5(3)
B1 N2 C2 C1 0.01(16)
C8 N2 C2 C1 173.20(14)
C45 P4 C41 C42 77.38(12)
C32 P4 C41 C42 -173.38(11)
Ni2 P4 C41 C42 -54.62(11)
C45 P4 C41 C43 -47.35(13)
C32 P4 C41 C43 61.88(12)
Ni2 P4 C41 C43 -179.36(10)
C45 P4 C41 C44 -167.10(10)
C32 P4 C41 C44 -57.87(11)
Ni2 P4 C41 C44 60.89(11)
C13 P1 C9 C12 -171.22(11)
C7 P1 C9 C12 78.14(12)
Ni1 P1 C9 C12 -42.31(12)
C13 P1 C9 C10 68.38(15)
C7 P1 C9 C10 -42.27(15)
Ni1 P1 C9 C10 -162.71(12)
C13 P1 C9 C11 -54.54(15)
C7 P1 C9 C11 -165.19(12)
Ni1 P1 C9 C11 74.37(13)
B1 N1 C1 C6 -177.98(16)
C7 N1 C1 C6 6.3(3)
B1 N1 C1 C2 0.23(16)
C7 N1 C1 C2 -175.49(15)
C3 C2 C1 C6 -0.2(2)
N2 C2 C1 C6 178.29(13)
C3 C2 C1 N1 -178.66(13)
N2 C2 C1 N1 -0.14(16)
C33 P3 C37 C38 70.85(14)
C31 P3 C37 C38 179.71(12)
Ni2 P3 C37 C38 -61.61(13)
C33 P3 C37 C39 -172.83(11)
C31 P3 C37 C39 -63.96(13)
Ni2 P3 C37 C39 54.71(12)
C33 P3 C37 C40 -52.89(13)
C31 P3 C37 C40 55.97(13)
Ni2 P3 C37 C40 174.65(10)
C26 N4 C32 P4 -178.97(12)
B2 N4 C32 P4 10.73(15)
C45 P4 C32 N4 -134.03(9)
C41 P4 C32 N4 109.02(10)
Ni2 P4 C32 N4 -11.88(10)
C37 P3 C33 C34 -66.63(14)
C31 P3 C33 C34 -176.11(13)
Ni2 P3 C33 C34 65.15(14)
C37 P3 C33 C36 57.63(14)
C31 P3 C33 C36 -51.86(13)
Ni2 P3 C33 C36 -170.60(10)
C37 P3 C33 C35 177.08(12)
C31 P3 C33 C35 67.59(13)
Ni2 P3 C33 C35 -51.15(13)
C1 N1 C7 P1 -176.90(13)
B1 N1 C7 P1 7.70(16)
C9 P1 C7 N1 -133.72(10)
C13 P1 C7 N1 108.49(11)
Ni1 P1 C7 N1 -9.69(11)
C2 N2 C8 P2 -179.51(13)
B1 N2 C8 P2 -6.85(16)
C17 P2 C8 N2 127.56(10)
C21 P2 C8 N2 -115.31(10)
Ni1 P2 C8 N2 6.84(10)
C17 P2 C21 C23 54.00(14)
C8 P2 C21 C23 -56.29(14)
Ni1 P2 C21 C23 -175.31(11)
C17 P2 C21 C22 -70.84(14)
C8 P2 C21 C22 178.87(13)
Ni1 P2 C21 C22 59.85(13)
C17 P2 C21 C24 173.96(11)
C8 P2 C21 C24 63.67(12)
Ni1 P2 C21 C24 -55.35(12)
N4 C26 C27 C28 -179.60(14)
C25 C26 C27 C28 -0.3(2)
N3 C25 C30 C29 178.93(14)
C26 C25 C30 C29 -0.9(2)
C25 N3 C31 P3 -175.78(12)
B2 N3 C31 P3 1.18(16)
C33 P3 C31 N3 -124.05(10)
C37 P3 C31 N3 118.91(10)
Ni2 P3 C31 N3 -2.04(11)
N1 C1 C6 C5 178.20(15)
C2 C1 C6 C5 0.2(2)
C2 N2 B1 N1 0.12(16)
C8 N2 B1 N1 -174.01(12)
C2 N2 B1 Ni1 178.66(11)
C8 N2 B1 Ni1 4.5(2)
C1 N1 B1 N2 -0.21(16)
C7 N1 B1 N2 176.10(13)
C1 N1 B1 Ni1 -178.75(12)
C7 N1 B1 Ni1 -2.4(2)
C26 C27 C28 C29 -0.2(2)
C25 N3 B2 N4 -0.66(15)
C31 N3 B2 N4 -178.22(12)
C25 N3 B2 Ni2 177.96(11)
C31 N3 B2 Ni2 0.4(2)
C26 N4 B2 N3 0.93(15)
C32 N4 B2 N3 173.11(12)
C26 N4 B2 Ni2 -177.70(11)
C32 N4 B2 Ni2 -5.5(2)
C27 C28 C29 C30 0.1(2)
C25 C30 C29 C28 0.4(2)
N2 C2 C3 C4 -178.15(15)
C1 C2 C3 C4 0.0(2)
C5 C4 C3 C2 0.3(2)
C3 C4 C5 C6 -0.4(2)
C1 C6 C5 C4 0.1(2)
C9 P1 C13 C14 -45.75(16)
C7 P1 C13 C14 65.05(15)
Ni1 P1 C13 C14 -177.12(12)
C9 P1 C13 C15 79.75(15)
C7 P1 C13 C15 -169.46(14)
Ni1 P1 C13 C15 -51.62(14)
C9 P1 C13 C16 -165.27(12)
C7 P1 C13 C16 -54.47(14)
Ni1 P1 C13 C16 63.36(14)
